data_4068951
loop_
_publ_author_name
'Chen, Fapu'
'Kapon, Moshe'
'Woollins, J. Derek'
'Eisen, Moris S.'

_publ_section_title
;
 Bis(imidodithiodiphosphinato) Titanium and Zirconium Complexes:
 Synthesis, Characterization, and Their Catalytic Activity in the
 Polymerization of \a-Olefins
;
_journal_issue 8
_journal_name_full Organometallics
_journal_page_first 2391
_journal_paper_doi 10.1021/om801176a
_journal_volume 28
_journal_year 2009
_chemical_formula_moiety 'C32 H36 Li N O2 P2 S2'
_chemical_formula_sum 'C32 H36 Li N O2 P2 S2'
_chemical_formula_weight 599.62
_chemical_name_systematic
; 
 ? 
;
_space_group_IT_number 14
_symmetry_cell_setting monoclinic
_symmetry_space_group_name_Hall '-P 2ybc'
_symmetry_space_group_name_H-M 'P 1 21/c 1'
_atom_sites_solution_hydrogens geom
_atom_sites_solution_primary direct
_atom_sites_solution_secondary difmap
_audit_creation_method SHELXL-97
_cell_angle_alpha 90.00
_cell_angle_beta 92.594(4)
_cell_angle_gamma 90.00
_cell_formula_units_Z 4
_cell_length_a 10.5476(6)
_cell_length_b 17.0182(10)
_cell_length_c 17.6430(9)
_cell_measurement_reflns_used 5291
_cell_measurement_temperature 230.0(1)
_cell_measurement_theta_max 27.485
_cell_measurement_theta_min 1.018
_cell_volume 3163.7(3)
_computing_cell_refinement 'HKL Scalepack (Otwinowski & Minor 1997)'
_computing_data_collection 'Nonius (1997), KappaCCD Collect Program'
_computing_data_reduction
;
HKL Denzo and Scalepack (Otwinowski & Minor 1997)
;
_computing_molecular_graphics
;
Molecular Structure Corporation (1999). 
ORTEP. TEXRAY Structure Analysis Package. 
MSC, 3200 Research Forest Drive, The 
Woodlands,TX 77381, USA.
;
_computing_publication_material 'SHELXL-97 (Sheldrick, 1997)'
_computing_structure_refinement 'SHELXL-97 (Sheldrick, 1997)'
_computing_structure_solution
;
S.Mackay, C.J.Gilmore, C.Edwards, M. Tremayne, N. Stuart, K.Shankland 
"maXus": a computer program for the solution and refinement of crystal 
structures from diffraction data University of Glasgow, Scotland, UK, 
Nonius BV, Delft, The Netherlands and MacScience Co. Ltd.,
Yokohama, Japan (1998)
;
_diffrn_ambient_temperature 230.0(1)
_diffrn_measured_fraction_theta_full 0.993
_diffrn_measured_fraction_theta_max 0.993
_diffrn_measurement_device_type KappaCCD
_diffrn_measurement_method CCD
_diffrn_radiation_monochromator graphite
_diffrn_radiation_source 'fine-focus sealed tube'
_diffrn_radiation_type MoK\a
_diffrn_radiation_wavelength 0.71070
_diffrn_reflns_av_R_equivalents 0.0000
_diffrn_reflns_av_sigmaI/netI 0.1102
_diffrn_reflns_limit_h_max 12
_diffrn_reflns_limit_h_min 0
_diffrn_reflns_limit_k_max 20
_diffrn_reflns_limit_k_min 0
_diffrn_reflns_limit_l_max 21
_diffrn_reflns_limit_l_min -21
_diffrn_reflns_number 5593
_diffrn_reflns_theta_full 25.10
_diffrn_reflns_theta_max 25.10
_diffrn_reflns_theta_min 1.66
_exptl_absorpt_coefficient_mu 0.299
_exptl_absorpt_correction_T_max 0.9566
_exptl_absorpt_correction_T_min 0.9264
_exptl_absorpt_correction_type none
_exptl_crystal_colour colorless
_exptl_crystal_density_diffrn 1.259
_exptl_crystal_density_method 'not measured'
_exptl_crystal_description prism
_exptl_crystal_F_000 1264
_exptl_crystal_size_max 0.26
_exptl_crystal_size_mid 0.21
_exptl_crystal_size_min 0.15
_refine_diff_density_max 0.414
_refine_diff_density_min -0.316
_refine_diff_density_rms 0.071
_refine_ls_extinction_method none
_refine_ls_goodness_of_fit_ref 0.818
_refine_ls_hydrogen_treatment constr
_refine_ls_matrix_type full
_refine_ls_number_parameters 401
_refine_ls_number_reflns 5593
_refine_ls_number_restraints 0
_refine_ls_restrained_S_all 0.818
_refine_ls_R_factor_all 0.1262
_refine_ls_R_factor_gt 0.0537
_refine_ls_shift/su_max 0.006
_refine_ls_shift/su_mean 0.001
_refine_ls_structure_factor_coef Fsqd
_refine_ls_weighting_details 'calc w=1/[\s^2^(Fo^2^)+(0.0939P)^2^+0.0000P] where P=(Fo^2^+2Fc^2^)/3'
_refine_ls_weighting_scheme calc
_refine_ls_wR_factor_gt 0.1458
_refine_ls_wR_factor_ref 0.1677
_reflns_number_gt 2303
_reflns_number_total 5593
_reflns_threshold_expression >2sigma(I)
_cod_data_source_file om801176a_si_002.cif
_cod_data_source_block lisulph
_cod_original_sg_symbol_H-M 'P 21/c'
_cod_database_code 4068951

loop_
_symmetry_equiv_pos_as_xyz
'x, y, z'
'-x, y+1/2, -z+1/2'
'-x, -y, -z'
'x, -y-1/2, z-1/2'

loop_
_atom_site_label
_atom_site_type_symbol
_atom_site_fract_x
_atom_site_fract_y
_atom_site_fract_z
_atom_site_U_iso_or_equiv
_atom_site_adp_type
_atom_site_occupancy
_atom_site_symmetry_multiplicity
_atom_site_calc_flag
_atom_site_refinement_flags
S1 S 0.91903(11) 0.17897(6) 0.06094(6) 0.0589(3) Uani 1 1 d .
S2 S 0.58240(11) 0.18356(6) -0.05766(6) 0.0571(3) Uani 1 1 d .
P1 P 0.88848(10) 0.28233(6) 0.01127(5) 0.0432(3) Uani 1 1 d .
P2 P 0.61184(10) 0.28293(6) -0.00076(5) 0.0427(3) Uani 1 1 d .
O1 O 0.8121(4) 0.0376(2) -0.0859(2) 0.1024(13) Uani 1 1 d .
O2 O 0.6918(4) 0.0282(2) 0.0716(2) 0.1074(14) Uani 1 1 d .
N1 N 0.7496(3) 0.31897(17) 0.00803(16) 0.0471(8) Uani 1 1 d .
C1 C 0.8687(5) 0.3033(2) -0.1460(2) 0.0599(12) Uani 1 1 d .
H1 H 0.7884 0.3249 -0.1379 0.057(13) Uiso 1 1 calc R
C2 C 0.9091(5) 0.2979(3) -0.2184(2) 0.0775(15) Uani 1 1 d .
H2 H 0.8565 0.3151 -0.2596 0.12(2) Uiso 1 1 calc R
C3 C 1.0274(5) 0.2673(3) -0.2308(3) 0.0865(18) Uani 1 1 d .
H3 H 1.0550 0.2632 -0.2806 0.097(16) Uiso 1 1 calc R
C4 C 1.1056(5) 0.2426(3) -0.1705(3) 0.0893(17) Uani 1 1 d .
H4 H 1.1866 0.2222 -0.1788 0.089(16) Uiso 1 1 calc R
C5 C 1.0633(4) 0.2484(3) -0.0980(2) 0.0666(13) Uani 1 1 d .
H5 H 1.1168 0.2322 -0.0569 0.076(15) Uiso 1 1 calc R
C6 C 0.9436(4) 0.2775(2) -0.0842(2) 0.0479(10) Uani 1 1 d .
C7 C 0.9870(4) 0.3551(2) 0.05978(19) 0.0462(10) Uani 1 1 d .
C8 C 0.9422(4) 0.4319(2) 0.0696(2) 0.0542(11) Uani 1 1 d .
H8 H 0.8601 0.4459 0.0514 0.061(13) Uiso 1 1 calc R
C9 C 1.0191(5) 0.4866(3) 0.1059(2) 0.0682(13) Uani 1 1 d .
H9 H 0.9888 0.5379 0.1130 0.080(16) Uiso 1 1 calc R
C10 C 1.1401(5) 0.4673(3) 0.1323(2) 0.0712(14) Uani 1 1 d .
H10 H 1.1922 0.5055 0.1563 0.067(13) Uiso 1 1 calc R
C11 C 1.1839(5) 0.3931(3) 0.1234(3) 0.0751(14) Uani 1 1 d .
H11 H 1.2663 0.3800 0.1418 0.11(2) Uiso 1 1 calc R
C12 C 1.1083(4) 0.3362(3) 0.0873(2) 0.0608(12) Uani 1 1 d .
H12 H 1.1394 0.2848 0.0816 0.054(12) Uiso 1 1 calc R
C13 C 0.5156(4) 0.3588(2) -0.04686(19) 0.0458(10) Uani 1 1 d .
C14 C 0.5690(4) 0.4308(2) -0.0665(2) 0.0546(11) Uani 1 1 d .
H14 H 0.6555 0.4401 -0.0547 0.053(12) Uiso 1 1 calc R
C15 C 0.4979(5) 0.4885(3) -0.1028(2) 0.0639(13) Uani 1 1 d .
H15 H 0.5357 0.5365 -0.1152 0.071(14) Uiso 1 1 calc R
C16 C 0.3724(5) 0.4758(3) -0.1207(3) 0.0728(14) Uani 1 1 d .
H16 H 0.3237 0.5148 -0.1460 0.13(2) Uiso 1 1 calc R
C17 C 0.3179(5) 0.4062(3) -0.1016(3) 0.0836(16) Uani 1 1 d .
H17 H 0.2309 0.3983 -0.1132 0.091(16) Uiso 1 1 calc R
C18 C 0.3879(4) 0.3468(3) -0.0654(3) 0.0692(13) Uani 1 1 d .
H18 H 0.3491 0.2989 -0.0536 0.102(19) Uiso 1 1 calc R
C19 C 0.5512(4) 0.2715(2) 0.09296(19) 0.0443(10) Uani 1 1 d .
C20 C 0.4374(4) 0.2339(3) 0.1044(2) 0.0665(13) Uani 1 1 d .
H20 H 0.3877 0.2162 0.0622 0.070(13) Uiso 1 1 calc R
C21 C 0.3949(5) 0.2218(3) 0.1769(3) 0.0779(15) Uani 1 1 d .
H21 H 0.3170 0.1964 0.1835 0.12(2) Uiso 1 1 calc R
C22 C 0.4669(5) 0.2472(3) 0.2391(3) 0.0778(16) Uani 1 1 d .
H22 H 0.4398 0.2377 0.2883 0.13(2) Uiso 1 1 calc R
C23 C 0.5790(5) 0.2866(3) 0.2289(2) 0.0792(15) Uani 1 1 d .
H23 H 0.6261 0.3061 0.2713 0.110(19) Uiso 1 1 calc R
C24 C 0.6234(4) 0.2978(3) 0.1562(2) 0.0600(12) Uani 1 1 d .
H24 H 0.7015 0.3230 0.1500 0.103(19) Uiso 1 1 calc R
C25A C 0.8800(15) 0.0849(8) -0.1416(9) 0.067(4) Uiso 0.33 1 d P
C26A C 0.8525(18) 0.0371(11) -0.2144(10) 0.073(5) Uiso 0.33 1 d P
C27A C 0.848(2) -0.0505(12) -0.1878(11) 0.088(6) Uiso 0.33 1 d P
C28A C 0.8061(17) -0.0460(8) -0.1035(8) 0.045(4) Uiso 0.33 1 d P
C25B C 0.896(2) -0.0185(15) -0.0779(13) 0.138(8) Uiso 0.33 1 d P
C27B C 0.913(2) 0.0548(14) -0.2065(14) 0.121(8) Uiso 0.33 1 d P
C28B C 0.7910(18) 0.0848(10) -0.1755(11) 0.105(6) Uiso 0.33 1 d P
C25C C 0.9522(17) 0.0427(10) -0.1059(10) 0.091(5) Uiso 0.33 1 d P
C26C C 0.9312(17) -0.0050(11) -0.1812(9) 0.200(6) Uiso 0.67 1 d P
C27C C 0.797(2) -0.0343(14) -0.1929(13) 0.106(8) Uiso 0.33 1 d P
C28C C 0.762(2) -0.0344(13) -0.1152(13) 0.096(8) Uiso 0.33 1 d P
C29A C 0.758(2) -0.0400(15) 0.0936(13) 0.108(8) Uiso 0.33 1 d P
C30A C 0.724(3) -0.0530(16) 0.1760(15) 0.132(10) Uiso 0.33 1 d P
C31A C 0.624(2) 0.0043(17) 0.1872(13) 0.087(6) Uiso 0.33 1 d P
C32A C 0.6829(16) 0.0724(9) 0.1578(9) 0.082(4) Uiso 0.33 1 d P
C29B C 0.7182(19) -0.0608(9) 0.0796(8) 0.048(4) Uiso 0.33 1 d P
C30B C 0.687(3) -0.0802(13) 0.1578(13) 0.101(7) Uiso 0.33 1 d P
C31B C 0.557(2) -0.0127(12) 0.1671(11) 0.095(6) Uiso 0.33 1 d P
C32B C 0.5547(16) 0.0266(10) 0.0914(9) 0.081(5) Uiso 0.33 1 d P
C29C C 0.6606(19) -0.0390(13) 0.0813(10) 0.086(6) Uiso 0.33 1 d P
C30C C 0.6335(17) -0.0508(11) 0.1756(9) 0.063(4) Uiso 0.33 1 d P
C31C C 0.595(2) 0.0334(14) 0.1991(13) 0.108(9) Uiso 0.33 1 d P
C32C C 0.6037(14) 0.0616(8) 0.1221(8) 0.060(4) Uiso 0.33 1 d P
Li Li 0.7517(8) 0.0975(4) -0.0028(4) 0.071(2) Uani 1 1 d .

loop_
_atom_site_aniso_label
_atom_site_aniso_U_11
_atom_site_aniso_U_22
_atom_site_aniso_U_33
_atom_site_aniso_U_23
_atom_site_aniso_U_13
_atom_site_aniso_U_12
S1 0.0714(9) 0.0561(7) 0.0489(7) 0.0095(5) 0.0002(6) 0.0049(6)
S2 0.0721(9) 0.0559(7) 0.0434(6) -0.0088(5) 0.0022(5) -0.0048(6)
P1 0.0458(7) 0.0503(7) 0.0339(6) 0.0024(5) 0.0054(5) 0.0022(5)
P2 0.0448(7) 0.0498(7) 0.0336(6) -0.0007(5) 0.0039(5) 0.0004(5)
O1 0.127(4) 0.074(3) 0.110(3) -0.035(2) 0.044(2) 0.001(2)
O2 0.134(4) 0.067(2) 0.125(3) 0.045(2) 0.045(3) 0.018(2)
N1 0.0409(16) 0.0518(18) 0.0489(19) -0.0011(16) 0.0049(14) 0.0045(18)
C1 0.077(4) 0.065(3) 0.038(2) -0.003(2) 0.003(2) -0.005(3)
C2 0.092(4) 0.103(4) 0.037(3) 0.006(3) -0.003(3) -0.018(3)
C3 0.096(5) 0.119(5) 0.047(3) -0.017(3) 0.035(3) -0.023(4)
C4 0.074(4) 0.131(5) 0.064(3) -0.011(3) 0.029(3) 0.004(3)
C5 0.058(3) 0.093(4) 0.050(3) -0.007(2) 0.015(2) 0.001(3)
C6 0.052(3) 0.052(3) 0.040(2) -0.003(2) 0.0049(19) -0.005(2)
C7 0.049(3) 0.062(3) 0.028(2) 0.0049(18) 0.0032(18) -0.005(2)
C8 0.054(3) 0.061(3) 0.048(3) -0.003(2) 0.001(2) -0.002(2)
C9 0.082(4) 0.066(4) 0.057(3) -0.007(2) 0.012(3) -0.008(3)
C10 0.071(4) 0.087(4) 0.055(3) -0.009(3) -0.004(3) -0.027(3)
C11 0.065(4) 0.080(4) 0.078(3) -0.014(3) -0.016(3) -0.007(3)
C12 0.058(3) 0.070(3) 0.055(3) -0.005(2) 0.004(2) 0.002(3)
C13 0.047(3) 0.056(3) 0.035(2) -0.0018(18) 0.0067(19) 0.003(2)
C14 0.051(3) 0.065(3) 0.048(3) 0.003(2) 0.007(2) 0.004(2)
C15 0.078(4) 0.056(3) 0.058(3) 0.011(2) 0.008(3) 0.011(3)
C16 0.075(4) 0.080(4) 0.063(3) 0.010(3) 0.000(3) 0.019(3)
C17 0.053(4) 0.096(4) 0.100(4) 0.011(3) -0.017(3) 0.012(3)
C18 0.046(3) 0.078(4) 0.082(4) -0.001(3) -0.011(3) -0.003(3)
C19 0.050(3) 0.051(3) 0.033(2) -0.0042(18) 0.0078(18) 0.004(2)
C20 0.057(3) 0.095(4) 0.048(3) -0.006(2) 0.011(2) -0.013(3)
C21 0.076(4) 0.098(4) 0.062(3) 0.007(3) 0.027(3) -0.002(3)
C22 0.089(4) 0.104(4) 0.042(3) 0.012(3) 0.026(3) 0.008(3)
C23 0.095(4) 0.109(4) 0.034(3) -0.004(3) 0.004(3) 0.015(3)
C24 0.064(3) 0.076(3) 0.040(2) -0.007(2) -0.002(2) 0.001(3)
Li 0.088(5) 0.063(4) 0.064(5) 0.004(4) 0.013(4) -0.001(5)

loop_
_atom_type_symbol
_atom_type_description
_atom_type_scat_dispersion_real
_atom_type_scat_dispersion_imag
_atom_type_scat_source
P P 0.1023 0.0942 'International Tables Vol C Tables 4.2.6.8 and 6.1.1.4'
S S 0.1246 0.1234 'International Tables Vol C Tables 4.2.6.8 and 6.1.1.4'
C C 0.0033 0.0016 'International Tables Vol C Tables 4.2.6.8 and 6.1.1.4'
H H 0.0000 0.0000 'International Tables Vol C Tables 4.2.6.8 and 6.1.1.4'
N N 0.0061 0.0033 'International Tables Vol C Tables 4.2.6.8 and 6.1.1.4'
Li Li -0.0003 0.0001 'International Tables Vol C Tables 4.2.6.8 and 6.1.1.4'
O O 0.0106 0.0060 'International Tables Vol C Tables 4.2.6.8 and 6.1.1.4'

loop_
_geom_angle_atom_site_label_1
_geom_angle_atom_site_label_2
_geom_angle_atom_site_label_3
_geom_angle
P1 S1 Li 101.41(18)
P2 S2 Li 102.32(18)
N1 P1 C7 104.91(18)
N1 P1 C6 108.57(18)
C7 P1 C6 105.66(17)
N1 P1 S1 119.60(13)
C7 P1 S1 108.66(14)
C6 P1 S1 108.57(14)
N1 P2 C19 108.30(18)
N1 P2 C13 105.17(18)
C19 P2 C13 105.83(17)
N1 P2 S2 120.21(12)
C19 P2 S2 108.46(13)
C13 P2 S2 107.97(13)
C28A O1 C25A 114.0(8)
C25B O1 C28B 118.9(12)
C25B O1 Li 123.6(12)
C28C O1 Li 127.4(10)
C28A O1 Li 132.1(7)
C25A O1 Li 113.9(6)
C25C O1 Li 120.1(7)
C28B O1 Li 114.0(7)
C32B O2 C29B 97.6(10)
C29A O2 C32A 99.5(12)
C29C O2 Li 142.3(10)
C29A O2 Li 122.0(10)
C32C O2 Li 115.4(6)
C32B O2 Li 121.8(7)
C29B O2 Li 127.5(7)
C32A O2 Li 112.2(6)
P2 N1 P1 133.9(2)
C2 C1 C6 121.5(5)
C2 C1 H1 119.3
C6 C1 H1 119.3
C1 C2 C3 119.7(5)
C1 C2 H2 120.1
C3 C2 H2 120.1
C2 C3 C4 120.4(4)
C2 C3 H3 119.8
C4 C3 H3 119.8
C5 C4 C3 119.1(5)
C5 C4 H4 120.4
C3 C4 H4 120.4
C4 C5 C6 121.6(5)
C4 C5 H5 119.2
C6 C5 H5 119.2
C1 C6 C5 117.7(4)
C1 C6 P1 121.5(3)
C5 C6 P1 120.8(3)
C12 C7 C8 119.0(4)
C12 C7 P1 120.5(3)
C8 C7 P1 120.5(3)
C9 C8 C7 119.6(4)
C9 C8 H8 120.2
C7 C8 H8 120.2
C8 C9 C10 120.9(5)
C8 C9 H9 119.5
C10 C9 H9 119.5
C11 C10 C9 119.9(5)
C11 C10 H10 120.0
C9 C10 H10 120.0
C10 C11 C12 120.7(5)
C10 C11 H11 119.7
C12 C11 H11 119.7
C7 C12 C11 119.9(5)
C7 C12 H12 120.0
C11 C12 H12 120.0
C18 C13 C14 117.9(4)
C18 C13 P2 121.3(3)
C14 C13 P2 120.8(3)
C15 C14 C13 121.5(5)
C15 C14 H14 119.2
C13 C14 H14 119.2
C16 C15 C14 119.9(5)
C16 C15 H15 120.0
C14 C15 H15 120.0
C15 C16 C17 119.7(5)
C15 C16 H16 120.2
C17 C16 H16 120.2
C16 C17 C18 121.5(5)
C16 C17 H17 119.2
C18 C17 H17 119.2
C13 C18 C17 119.4(5)
C13 C18 H18 120.3
C17 C18 H18 120.3
C20 C19 C24 118.5(4)
C20 C19 P2 121.9(3)
C24 C19 P2 119.5(3)
C19 C20 C21 121.4(4)
C19 C20 H20 119.3
C21 C20 H20 119.3
C22 C21 C20 119.9(5)
C22 C21 H21 120.1
C20 C21 H21 120.1
C21 C22 C23 119.7(4)
C21 C22 H22 120.2
C23 C22 H22 120.2
C22 C23 C24 120.8(5)
C22 C23 H23 119.6
C24 C23 H23 119.6
C19 C24 C23 119.7(5)
C19 C24 H24 120.1
C23 C24 H24 120.1
O1 C25A C26A 100.9(11)
C25A C26A C27A 105.1(14)
C26A C27A C28A 104.5(14)
O1 C28A C27A 103.8(12)
C27B C28B O1 95.5(14)
O1 C25C C26C 93.8(11)
C27C C26C C25C 112.5(14)
C28C C27C C26C 98.4(17)
O1 C28C C27C 104.0(18)
O2 C29A C30A 104.4(19)
C31A C30A C29A 104(2)
C32A C31A C30A 100(2)
C31A C32A O2 90.5(14)
C29B C30B C31B 98.4(16)
C31B C32B O2 103.7(13)
O2 C29C C30C 108.0(15)
C30C C29C C32C 71.3(11)
C32C C31C C30C 91.6(15)
O2 C32C C31C 121.4(14)
C31C C32C C29C 95.0(13)
O2 Li O1 109.3(4)
O2 Li S2 112.5(4)
O1 Li S2 106.0(4)
O2 Li S1 106.7(4)
O1 Li S1 113.0(4)
S2 Li S1 109.5(3)

loop_
_geom_bond_atom_site_label_1
_geom_bond_atom_site_label_2
_geom_bond_distance
S1 P1 1.9851(14)
S1 Li 2.474(8)
S2 P2 1.9839(14)
S2 Li 2.473(8)
P1 N1 1.591(3)
P1 C7 1.808(4)
P1 C6 1.808(4)
P2 N1 1.578(3)
P2 C19 1.810(3)
P2 C13 1.812(4)
O1 C25B 1.30(2)
O1 C28C 1.42(2)
O1 C28A 1.456(15)
O1 C25A 1.481(15)
O1 C25C 1.537(17)
O1 C28B 1.779(18)
O1 Li 1.917(8)
O2 C29C 1.20(2)
O2 C29A 1.40(2)
O2 C32C 1.434(14)
O2 C32B 1.504(16)
O2 C29B 1.545(16)
O2 C32A 1.704(16)
O2 Li 1.894(8)
C1 C2 1.369(5)
C1 C6 1.388(5)
C1 H1 0.9400
C2 C3 1.378(6)
C2 H2 0.9400
C3 C4 1.382(7)
C3 H3 0.9400
C4 C5 1.377(6)
C4 H4 0.9400
C5 C6 1.389(6)
C5 H5 0.9400
C7 C12 1.386(5)
C7 C8 1.403(5)
C8 C9 1.375(5)
C8 H8 0.9400
C9 C10 1.378(6)
C9 H9 0.9400
C10 C11 1.357(6)
C10 H10 0.9400
C11 C12 1.391(6)
C11 H11 0.9400
C12 H12 0.9400
C13 C18 1.387(5)
C13 C14 1.399(5)
C14 C15 1.375(5)
C14 H14 0.9400
C15 C16 1.363(6)
C15 H15 0.9400
C16 C17 1.366(6)
C16 H16 0.9400
C17 C18 1.391(6)
C17 H17 0.9400
C18 H18 0.9400
C19 C20 1.383(5)
C19 C24 1.396(5)
C20 C21 1.391(5)
C20 H20 0.9400
C21 C22 1.375(6)
C21 H21 0.9400
C22 C23 1.378(6)
C22 H22 0.9400
C23 C24 1.398(5)
C23 H23 0.9400
C24 H24 0.9400
C25A C26A 1.54(2)
C26A C27A 1.56(3)
C27A C28A 1.57(2)
C27B C28B 1.51(3)
C25C C26C 1.57(2)
C26C C27C 1.51(3)
C27C C28C 1.43(3)
C29A C30A 1.53(3)
C30A C31A 1.46(4)
C31A C32A 1.42(3)
C29B C30B 1.47(3)
C30B C31B 1.80(3)
C29C C30C 1.71(2)
C30C C31C 1.55(3)
C31C C32C 1.45(3)

loop_
_geom_torsion_atom_site_label_1
_geom_torsion_atom_site_label_2
_geom_torsion_atom_site_label_3
_geom_torsion_atom_site_label_4
_geom_torsion
Li S1 P1 N1 51.5(2)
Li S1 P1 C7 171.8(2)
Li S1 P1 C6 -73.8(2)
Li S2 P2 N1 48.4(2)
Li S2 P2 C19 -76.9(2)
Li S2 P2 C13 168.8(2)
C19 P2 N1 P1 95.9(3)
C13 P2 N1 P1 -151.3(2)
S2 P2 N1 P1 -29.5(3)
C7 P1 N1 P2 -157.1(2)
C6 P1 N1 P2 90.3(3)
S1 P1 N1 P2 -35.0(3)
C6 C1 C2 C3 -0.9(7)
C1 C2 C3 C4 -0.5(8)
C2 C3 C4 C5 0.6(9)
C3 C4 C5 C6 0.7(8)
C2 C1 C6 C5 2.1(6)
C2 C1 C6 P1 -178.4(3)
C4 C5 C6 C1 -2.1(7)
C4 C5 C6 P1 178.5(4)
N1 P1 C6 C1 0.0(4)
C7 P1 C6 C1 -112.1(3)
S1 P1 C6 C1 131.5(3)
N1 P1 C6 C5 179.4(3)
C7 P1 C6 C5 67.3(4)
S1 P1 C6 C5 -49.1(4)
N1 P1 C7 C12 165.9(3)
C6 P1 C7 C12 -79.5(3)
S1 P1 C7 C12 36.9(3)
N1 P1 C7 C8 -14.6(4)
C6 P1 C7 C8 100.0(3)
S1 P1 C7 C8 -143.6(3)
C12 C7 C8 C9 0.2(6)
P1 C7 C8 C9 -179.3(3)
C7 C8 C9 C10 0.6(7)
C8 C9 C10 C11 -1.0(7)
C9 C10 C11 C12 0.5(8)
C8 C7 C12 C11 -0.6(6)
P1 C7 C12 C11 178.9(3)
C10 C11 C12 C7 0.3(7)
N1 P2 C13 C18 178.5(3)
C19 P2 C13 C18 -67.0(4)
S2 P2 C13 C18 49.0(4)
N1 P2 C13 C14 0.1(3)
C19 P2 C13 C14 114.6(3)
S2 P2 C13 C14 -129.4(3)
C18 C13 C14 C15 0.3(6)
P2 C13 C14 C15 178.8(3)
C13 C14 C15 C16 -0.3(6)
C14 C15 C16 C17 0.8(7)
C15 C16 C17 C18 -1.2(8)
C14 C13 C18 C17 -0.7(6)
P2 C13 C18 C17 -179.2(3)
C16 C17 C18 C13 1.2(8)
N1 P2 C19 C20 -173.4(3)
C13 P2 C19 C20 74.3(4)
S2 P2 C19 C20 -41.4(4)
N1 P2 C19 C24 3.6(4)
C13 P2 C19 C24 -108.8(3)
S2 P2 C19 C24 135.6(3)
C24 C19 C20 C21 -0.4(7)
P2 C19 C20 C21 176.6(4)
C19 C20 C21 C22 -0.3(8)
C20 C21 C22 C23 2.0(8)
C21 C22 C23 C24 -3.1(8)
C20 C19 C24 C23 -0.7(6)
P2 C19 C24 C23 -177.7(3)
C22 C23 C24 C19 2.4(7)
P2 S2 Li O2 99.4(4)
P2 S2 Li O1 -141.2(3)
P2 S2 Li S1 -19.0(3)
P1 S1 Li O2 -142.8(3)
P1 S1 Li O1 97.0(3)
P1 S1 Li S2 -20.9(3)
